data_7042992
loop_
_publ_author_name
'Kosnik, Stephanie C.'
'Nascimento, Maxemilian C.'
'Rawson, Jeremy Michael'
'Macdonald, Charles L. B.'

_publ_section_title
;
 Synthesis of Bis(trithio)phosphines by Oxidative Transfer of
 Phosphorus(I)
;
_journal_name_full 'Dalton Trans.'
_journal_paper_doi 10.1039/C7DT01345K
_journal_year 2017
_chemical_formula_moiety 'C24 H24 O6 P2 S6, 2(C H2 Cl2)'
_chemical_formula_sum 'C26 H28 Cl4 O6 P2 S6'
_chemical_formula_weight 832.58
_space_group_crystal_system monoclinic
_space_group_IT_number 14
_space_group_name_Hall '-P 2ybc'
_space_group_name_H-M_alt 'P 1 21/c 1'
_symmetry_space_group_name_Hall '-P 2ybc'
_symmetry_space_group_name_H-M 'P 1 21/c 1'
_atom_sites_solution_hydrogens geom
_audit_creation_method SHELXL-2014/7
_audit_update_record
;
2017-04-12 deposited with the CCDC.
2017-05-12 downloaded from the CCDC.
;
_cell_angle_alpha 90
_cell_angle_beta 103.6580(10)
_cell_angle_gamma 90
_cell_formula_units_Z 4
_cell_length_a 10.0951(3)
_cell_length_b 25.1596(8)
_cell_length_c 14.0295(4)
_cell_measurement_reflns_used 9971
_cell_measurement_temperature 100(2)
_cell_measurement_theta_max 26.34
_cell_measurement_theta_min 2.85
_cell_volume 3462.57(18)
_computing_cell_refinement 'Bruker SAINT'
_computing_data_collection 'Bruker APEX2'
_computing_data_reduction 'Bruker SAINT'
_computing_molecular_graphics 'Bruker SHELXTL'
_computing_publication_material 'Bruker SHELXTL'
_computing_structure_refinement 'SHELXL-2014/7 (Sheldrick, 2014)'
_computing_structure_solution 'SHELXS-97 (Sheldrick 2008)'
_diffrn_ambient_temperature 100(2)
_diffrn_measured_fraction_theta_full 0.999
_diffrn_measured_fraction_theta_max 0.997
_diffrn_measurement_device_type 'Bruker APEX-II CCD'
_diffrn_measurement_method '\f and \w scans'
_diffrn_radiation_type MoK\a
_diffrn_radiation_wavelength 0.71073
_diffrn_reflns_av_R_equivalents 0.0884
_diffrn_reflns_av_unetI/netI 0.0296
_diffrn_reflns_Laue_measured_fraction_full 0.999
_diffrn_reflns_Laue_measured_fraction_max 0.997
_diffrn_reflns_limit_h_max 12
_diffrn_reflns_limit_h_min -12
_diffrn_reflns_limit_k_max 31
_diffrn_reflns_limit_k_min -31
_diffrn_reflns_limit_l_max 17
_diffrn_reflns_limit_l_min -17
_diffrn_reflns_number 91341
_diffrn_reflns_point_group_measured_fraction_full 0.999
_diffrn_reflns_point_group_measured_fraction_max 0.997
_diffrn_reflns_theta_full 25.242
_diffrn_reflns_theta_max 26.420
_diffrn_reflns_theta_min 2.852
_exptl_absorpt_coefficient_mu 0.836
_exptl_absorpt_correction_T_max 0.778
_exptl_absorpt_correction_T_min 0.704
_exptl_absorpt_correction_type multi-scan
_exptl_absorpt_process_details 'SADABS; Bruker,2015'
_exptl_crystal_colour yellow
_exptl_crystal_density_diffrn 1.597
_exptl_crystal_description prism
_exptl_crystal_F_000 1704
_exptl_crystal_size_max 0.5
_exptl_crystal_size_mid 0.4
_exptl_crystal_size_min 0.3
_refine_diff_density_max 0.762
_refine_diff_density_min -0.728
_refine_diff_density_rms 0.080
_refine_ls_extinction_method none
_refine_ls_goodness_of_fit_ref 1.129
_refine_ls_hydrogen_treatment constr
_refine_ls_matrix_type full
_refine_ls_number_parameters 403
_refine_ls_number_reflns 7103
_refine_ls_number_restraints 0
_refine_ls_restrained_S_all 1.129
_refine_ls_R_factor_all 0.0563
_refine_ls_R_factor_gt 0.0413
_refine_ls_shift/su_max 0.001
_refine_ls_shift/su_mean 0.000
_refine_ls_structure_factor_coef Fsqd
_refine_ls_weighting_details 'w=1/[\s^2^(Fo^2^)+(0.0258P)^2^+6.9445P] where P=(Fo^2^+2Fc^2^)/3'
_refine_ls_weighting_scheme calc
_refine_ls_wR_factor_gt 0.0834
_refine_ls_wR_factor_ref 0.0894
_reflns_Friedel_coverage 0.000
_reflns_number_gt 5907
_reflns_number_total 7103
_reflns_threshold_expression 'I > 2\s(I)'
_cod_data_source_file c7dt01345k2.cif
_cod_data_source_block shelx
_cod_database_code 7042992
_shelx_shelxl_version_number 2014/7
_shelx_space_group_comment
;
The symmetry employed for this shelxl refinement is uniquely defined
by the following loop, which should always be used as a source of
symmetry information in preference to the above space-group names.
They are only intended as comments.
;

loop_
_space_group_symop_operation_xyz
'x, y, z'
'-x, y+1/2, -z+1/2'
'-x, -y, -z'
'x, -y-1/2, z-1/2'

loop_
_atom_site_label
_atom_site_type_symbol
_atom_site_fract_x
_atom_site_fract_y
_atom_site_fract_z
_atom_site_U_iso_or_equiv
_atom_site_adp_type
_atom_site_occupancy
_atom_site_site_symmetry_order
_atom_site_calc_flag
_atom_site_refinement_flags_posn
_atom_site_refinement_flags_adp
P1 P 0.32491(7) 0.25802(3) 0.29946(5) 0.01245(15) Uani 1 1 d . .
P2 P 0.67933(7) 0.28450(3) 0.01685(5) 0.01316(15) Uani 1 1 d . .
S1 S 0.18831(7) 0.26003(3) 0.15966(5) 0.01368(14) Uani 1 1 d . .
S2 S 0.28675(7) 0.17758(3) 0.32590(5) 0.01289(14) Uani 1 1 d . .
S3 S 0.52732(7) 0.25985(3) 0.27465(5) 0.01152(14) Uani 1 1 d . .
S4 S 0.47848(7) 0.26794(3) 0.03486(5) 0.01108(14) Uani 1 1 d . .
S5 S 0.80787(7) 0.28900(3) 0.15947(5) 0.01520(15) Uani 1 1 d . .
S6 S 0.75857(7) 0.21100(3) -0.01662(5) 0.01376(15) Uani 1 1 d . .
C11 C 0.1813(3) 0.19177(11) 0.1295(2) 0.0114(5) Uani 1 1 d . .
C12 C 0.1307(3) 0.17467(11) 0.0330(2) 0.0136(6) Uani 1 1 d . .
H12 H 0.1002 0.1999 -0.0178 0.016 Uiso 1 1 calc R U
C13 C 0.1250(3) 0.12096(12) 0.0116(2) 0.0140(6) Uani 1 1 d . .
C14 C 0.1756(3) 0.08356(11) 0.0867(2) 0.0133(6) Uani 1 1 d . .
C15 C 0.2256(3) 0.10072(11) 0.1821(2) 0.0135(6) Uani 1 1 d . .
H15 H 0.2591 0.0757 0.2328 0.016 Uiso 1 1 calc R U
C16 C 0.2267(3) 0.15512(11) 0.20372(19) 0.0115(5) Uani 1 1 d . .
C17 C 0.0160(3) 0.13572(13) -0.1561(2) 0.0224(7) Uani 1 1 d . .
H17A H -0.0579 0.1554 -0.1375 0.034 Uiso 1 1 calc R U
H17B H -0.0207 0.1158 -0.2166 0.034 Uiso 1 1 calc R U
H17C H 0.0853 0.1608 -0.1669 0.034 Uiso 1 1 calc R U
C18 C 0.2340(3) -0.00647(12) 0.1293(2) 0.0252(7) Uani 1 1 d . .
H18A H 0.3295 0.0034 0.1560 0.038 Uiso 1 1 calc R U
H18B H 0.2297 -0.0417 0.0988 0.038 Uiso 1 1 calc R U
H18C H 0.1860 -0.0073 0.1824 0.038 Uiso 1 1 calc R U
C21 C 0.5308(3) 0.20352(11) 0.19976(19) 0.0102(5) Uani 1 1 d . .
C22 C 0.5636(3) 0.15433(11) 0.24552(19) 0.0106(5) Uani 1 1 d . .
H22 H 0.5917 0.1525 0.3150 0.013 Uiso 1 1 calc R U
C23 C 0.5557(3) 0.10829(11) 0.1905(2) 0.0113(5) Uani 1 1 d . .
C24 C 0.5115(3) 0.11097(11) 0.0872(2) 0.0117(5) Uani 1 1 d . .
C25 C 0.4850(3) 0.16001(11) 0.0421(2) 0.0112(5) Uani 1 1 d . .
H25 H 0.4582 0.1620 -0.0274 0.013 Uiso 1 1 calc R U
C26 C 0.4973(3) 0.20646(10) 0.09757(19) 0.0093(5) Uani 1 1 d . .
C27 C 0.6358(3) 0.05519(12) 0.3328(2) 0.0235(7) Uani 1 1 d . .
H27A H 0.7206 0.0756 0.3525 0.035 Uiso 1 1 calc R U
H27B H 0.6535 0.0179 0.3518 0.035 Uiso 1 1 calc R U
H27C H 0.5680 0.0698 0.3655 0.035 Uiso 1 1 calc R U
C28 C 0.4465(3) 0.06516(12) -0.0649(2) 0.0204(6) Uani 1 1 d . .
H28A H 0.3546 0.0804 -0.0787 0.031 Uiso 1 1 calc R U
H28B H 0.4422 0.0290 -0.0915 0.031 Uiso 1 1 calc R U
H28C H 0.5051 0.0871 -0.0956 0.031 Uiso 1 1 calc R U
C31 C 0.8478(3) 0.22084(11) 0.1816(2) 0.0115(5) Uani 1 1 d . .
C32 C 0.9029(3) 0.20236(11) 0.2769(2) 0.0122(5) Uani 1 1 d . .
H32 H 0.9197 0.2263 0.3308 0.015 Uiso 1 1 calc R U
C33 C 0.9325(3) 0.14891(11) 0.29170(19) 0.0125(5) Uani 1 1 d . .
C34 C 0.9029(3) 0.11290(11) 0.2118(2) 0.0119(5) Uani 1 1 d . .
C35 C 0.8490(3) 0.13177(11) 0.11849(19) 0.0113(5) Uani 1 1 d . .
H35 H 0.8296 0.1079 0.0645 0.014 Uiso 1 1 calc R U
C36 C 0.8228(3) 0.18626(11) 0.10343(19) 0.0117(5) Uani 1 1 d . .
C37 C 1.0227(3) 0.16079(12) 0.4636(2) 0.0178(6) Uani 1 1 d . .
H37A H 1.0885 0.1873 0.4525 0.027 Uiso 1 1 calc R U
H37B H 1.0631 0.1401 0.5225 0.027 Uiso 1 1 calc R U
H37C H 0.9403 0.1787 0.4725 0.027 Uiso 1 1 calc R U
C38 C 0.8840(3) 0.02261(12) 0.1588(2) 0.0193(6) Uani 1 1 d . .
H38A H 0.7858 0.0269 0.1321 0.029 Uiso 1 1 calc R U
H38B H 0.9026 -0.0133 0.1855 0.029 Uiso 1 1 calc R U
H38C H 0.9320 0.0281 0.1065 0.029 Uiso 1 1 calc R U
O1 O 0.0759(2) 0.09972(8) -0.07951(14) 0.0194(4) Uani 1 1 d . .
O2 O 0.1709(2) 0.03179(8) 0.05731(15) 0.0182(4) Uani 1 1 d . .
O3 O 0.5850(2) 0.05864(8) 0.22858(14) 0.0168(4) Uani 1 1 d . .
O4 O 0.5017(2) 0.06362(8) 0.03923(14) 0.0167(4) Uani 1 1 d . .
O5 O 0.9881(2) 0.12599(8) 0.38073(14) 0.0160(4) Uani 1 1 d . .
O6 O 0.93046(19) 0.06082(7) 0.23533(14) 0.0150(4) Uani 1 1 d . .
C1 C 0.3901(3) 0.38155(13) 0.1381(3) 0.0280(7) Uani 1 1 d . .
H1A H 0.4031 0.3437 0.1574 0.034 Uiso 1 1 calc R U
H1B H 0.3559 0.3830 0.0660 0.034 Uiso 1 1 calc R U
Cl11 Cl 0.26721(9) 0.40952(4) 0.19367(6) 0.0330(2) Uani 1 1 d . .
Cl12 Cl 0.54680(11) 0.41412(4) 0.17078(10) 0.0574(3) Uani 1 1 d . .
C2 C 0.1434(3) 0.01444(14) 0.4342(3) 0.0286(7) Uani 1 1 d . .
H2A H 0.1284 0.0224 0.4999 0.034 Uiso 1 1 calc R U
H2B H 0.0804 0.0369 0.3857 0.034 Uiso 1 1 calc R U
Cl21 Cl 0.31357(9) 0.02986(4) 0.43216(6) 0.0339(2) Uani 1 1 d . .
Cl22 Cl 0.10786(10) -0.05312(4) 0.40637(7) 0.0409(2) Uani 1 1 d . .

loop_
_atom_site_aniso_label
_atom_site_aniso_U_11
_atom_site_aniso_U_22
_atom_site_aniso_U_33
_atom_site_aniso_U_23
_atom_site_aniso_U_13
_atom_site_aniso_U_12
P1 0.0118(3) 0.0141(3) 0.0115(3) -0.0021(3) 0.0027(3) 0.0013(3)
P2 0.0121(3) 0.0144(4) 0.0130(3) 0.0028(3) 0.0029(3) -0.0005(3)
S1 0.0119(3) 0.0132(3) 0.0141(3) -0.0001(3) -0.0008(3) 0.0017(3)
S2 0.0121(3) 0.0166(3) 0.0102(3) -0.0006(3) 0.0031(3) -0.0016(3)
S3 0.0116(3) 0.0125(3) 0.0102(3) -0.0018(3) 0.0019(2) -0.0013(3)
S4 0.0112(3) 0.0122(3) 0.0097(3) 0.0021(3) 0.0023(2) 0.0016(2)
S5 0.0138(3) 0.0129(3) 0.0167(3) -0.0002(3) -0.0008(3) -0.0006(3)
S6 0.0133(3) 0.0178(4) 0.0105(3) 0.0021(3) 0.0036(3) 0.0030(3)
C11 0.0074(12) 0.0132(13) 0.0138(13) -0.0020(11) 0.0026(10) -0.0014(10)
C12 0.0086(13) 0.0181(14) 0.0142(13) 0.0018(11) 0.0031(10) 0.0015(11)
C13 0.0081(13) 0.0208(15) 0.0130(14) -0.0046(11) 0.0021(11) -0.0018(11)
C14 0.0087(13) 0.0150(14) 0.0173(14) -0.0027(11) 0.0053(11) -0.0005(10)
C15 0.0097(13) 0.0161(14) 0.0146(14) 0.0002(11) 0.0028(11) 0.0001(11)
C16 0.0051(12) 0.0164(14) 0.0127(13) -0.0011(11) 0.0011(10) -0.0010(10)
C17 0.0279(17) 0.0239(16) 0.0124(14) -0.0022(12) -0.0016(12) 0.0028(13)
C18 0.0289(17) 0.0155(15) 0.0280(17) 0.0007(13) 0.0000(14) 0.0034(13)
C21 0.0064(12) 0.0140(13) 0.0100(13) -0.0018(10) 0.0019(10) -0.0014(10)
C22 0.0067(12) 0.0166(14) 0.0082(12) 0.0014(11) 0.0014(10) 0.0006(10)
C23 0.0075(12) 0.0116(13) 0.0157(14) 0.0029(11) 0.0044(10) 0.0011(10)
C24 0.0088(12) 0.0117(13) 0.0150(14) -0.0040(11) 0.0039(11) -0.0012(10)
C25 0.0078(12) 0.0147(13) 0.0115(13) 0.0002(11) 0.0034(10) -0.0001(10)
C26 0.0075(12) 0.0099(13) 0.0105(12) 0.0024(10) 0.0020(10) 0.0013(10)
C27 0.0311(18) 0.0161(15) 0.0209(16) 0.0098(12) 0.0011(13) 0.0047(13)
C28 0.0247(16) 0.0187(15) 0.0164(15) -0.0074(12) 0.0022(12) 0.0003(13)
C31 0.0057(12) 0.0131(13) 0.0155(13) 0.0004(11) 0.0021(10) -0.0011(10)
C32 0.0079(13) 0.0159(14) 0.0125(13) -0.0036(11) 0.0017(10) -0.0010(10)
C33 0.0081(12) 0.0173(14) 0.0116(13) 0.0009(11) 0.0013(10) 0.0001(11)
C34 0.0078(12) 0.0126(14) 0.0154(14) 0.0002(11) 0.0031(10) -0.0012(10)
C35 0.0083(12) 0.0130(13) 0.0130(13) -0.0028(11) 0.0032(10) 0.0002(10)
C36 0.0051(12) 0.0174(14) 0.0128(13) 0.0023(11) 0.0027(10) 0.0011(10)
C37 0.0183(14) 0.0228(15) 0.0114(13) -0.0029(12) 0.0019(11) 0.0012(12)
C38 0.0189(15) 0.0164(15) 0.0210(15) -0.0046(12) 0.0015(12) -0.0004(12)
O1 0.0215(11) 0.0202(11) 0.0128(10) -0.0055(8) -0.0030(8) 0.0015(9)
O2 0.0200(11) 0.0143(10) 0.0185(10) -0.0029(8) 0.0009(8) 0.0005(8)
O3 0.0196(10) 0.0118(10) 0.0178(10) 0.0028(8) 0.0021(8) 0.0027(8)
O4 0.0204(11) 0.0110(10) 0.0170(10) -0.0026(8) 0.0007(8) 0.0012(8)
O5 0.0176(10) 0.0161(10) 0.0116(10) 0.0003(8) -0.0022(8) 0.0021(8)
O6 0.0158(10) 0.0115(10) 0.0161(10) -0.0020(8) 0.0003(8) 0.0004(8)
C1 0.0347(19) 0.0224(17) 0.0295(18) 0.0024(14) 0.0125(15) 0.0019(14)
Cl11 0.0318(4) 0.0338(5) 0.0343(5) -0.0089(4) 0.0099(4) 0.0002(4)
Cl12 0.0333(5) 0.0453(6) 0.0974(9) -0.0027(6) 0.0230(6) -0.0071(5)
C2 0.0243(17) 0.0302(18) 0.0296(18) -0.0011(15) 0.0032(14) 0.0055(14)
Cl21 0.0337(5) 0.0374(5) 0.0306(4) -0.0002(4) 0.0075(4) -0.0076(4)
Cl22 0.0432(5) 0.0343(5) 0.0452(5) -0.0028(4) 0.0104(4) -0.0120(4)

loop_
_atom_type_symbol
_atom_type_description
_atom_type_scat_dispersion_real
_atom_type_scat_dispersion_imag
_atom_type_scat_source
C C 0.0033 0.0016 'International Tables Vol C Tables 4.2.6.8 and 6.1.1.4'
H H 0.0000 0.0000 'International Tables Vol C Tables 4.2.6.8 and 6.1.1.4'
O O 0.0106 0.0060 'International Tables Vol C Tables 4.2.6.8 and 6.1.1.4'
P P 0.1023 0.0942 'International Tables Vol C Tables 4.2.6.8 and 6.1.1.4'
S S 0.1246 0.1234 'International Tables Vol C Tables 4.2.6.8 and 6.1.1.4'
Cl Cl 0.1484 0.1585 'International Tables Vol C Tables 4.2.6.8 and 6.1.1.4'

loop_
_geom_angle_atom_site_label_1
_geom_angle_atom_site_label_2
_geom_angle_atom_site_label_3
_geom_angle
S2 P1 S1 94.58(4)
S2 P1 S3 105.59(4)
S1 P1 S3 106.59(4)
S6 P2 S5 94.43(4)
S6 P2 S4 105.94(4)
S5 P2 S4 106.57(4)
C11 S1 P1 100.33(9)
C16 S2 P1 99.84(10)
C21 S3 P1 103.40(9)
C26 S4 P2 103.63(9)
C31 S5 P2 100.21(9)
C36 S6 P2 99.75(10)
C16 C11 C12 120.2(3)
C16 C11 S1 118.7(2)
C12 C11 S1 121.1(2)
C13 C12 C11 119.9(3)
C13 C12 H12 120.1
C11 C12 H12 120.1
O1 C13 C12 124.9(3)
O1 C13 C14 115.1(2)
C12 C13 C14 120.0(2)
O2 C14 C15 124.7(3)
O2 C14 C13 115.5(2)
C15 C14 C13 119.9(3)
C14 C15 C16 119.8(3)
C14 C15 H15 120.1
C16 C15 H15 120.1
C11 C16 C15 120.2(2)
C11 C16 S2 119.5(2)
C15 C16 S2 120.3(2)
O1 C17 H17A 109.5
O1 C17 H17B 109.5
H17A C17 H17B 109.5
O1 C17 H17C 109.5
H17A C17 H17C 109.5
H17B C17 H17C 109.5
O2 C18 H18A 109.5
O2 C18 H18B 109.5
H18A C18 H18B 109.5
O2 C18 H18C 109.5
H18A C18 H18C 109.5
H18B C18 H18C 109.5
C26 C21 C22 119.5(2)
C26 C21 S3 122.3(2)
C22 C21 S3 118.19(19)
C23 C22 C21 120.6(2)
C23 C22 H22 119.7
C21 C22 H22 119.7
O3 C23 C22 124.7(2)
O3 C23 C24 115.6(2)
C22 C23 C24 119.7(2)
O4 C24 C25 124.8(2)
O4 C24 C23 115.7(2)
C25 C24 C23 119.4(2)
C24 C25 C26 120.7(2)
C24 C25 H25 119.6
C26 C25 H25 119.6
C25 C26 C21 119.8(2)
C25 C26 S4 118.1(2)
C21 C26 S4 122.0(2)
O3 C27 H27A 109.5
O3 C27 H27B 109.5
H27A C27 H27B 109.5
O3 C27 H27C 109.5
H27A C27 H27C 109.5
H27B C27 H27C 109.5
O4 C28 H28A 109.5
O4 C28 H28B 109.5
H28A C28 H28B 109.5
O4 C28 H28C 109.5
H28A C28 H28C 109.5
H28B C28 H28C 109.5
C36 C31 C32 120.5(3)
C36 C31 S5 118.8(2)
C32 C31 S5 120.7(2)
C33 C32 C31 119.3(3)
C33 C32 H32 120.3
C31 C32 H32 120.3
O5 C33 C32 125.0(2)
O5 C33 C34 114.6(2)
C32 C33 C34 120.4(2)
O6 C34 C35 124.9(2)
O6 C34 C33 115.5(2)
C35 C34 C33 119.6(2)
C34 C35 C36 119.9(2)
C34 C35 H35 120.1
C36 C35 H35 120.1
C31 C36 C35 120.4(2)
C31 C36 S6 119.6(2)
C35 C36 S6 120.1(2)
O5 C37 H37A 109.5
O5 C37 H37B 109.5
H37A C37 H37B 109.5
O5 C37 H37C 109.5
H37A C37 H37C 109.5
H37B C37 H37C 109.5
O6 C38 H38A 109.5
O6 C38 H38B 109.5
H38A C38 H38B 109.5
O6 C38 H38C 109.5
H38A C38 H38C 109.5
H38B C38 H38C 109.5
C13 O1 C17 116.9(2)
C14 O2 C18 116.8(2)
C23 O3 C27 116.6(2)
C24 O4 C28 116.4(2)
C33 O5 C37 116.9(2)
C34 O6 C38 116.8(2)
Cl12 C1 Cl11 112.73(19)
Cl12 C1 H1A 109.0
Cl11 C1 H1A 109.0
Cl12 C1 H1B 109.0
Cl11 C1 H1B 109.0
H1A C1 H1B 107.8
Cl22 C2 Cl21 110.85(18)
Cl22 C2 H2A 109.5
Cl21 C2 H2A 109.5
Cl22 C2 H2B 109.5
Cl21 C2 H2B 109.5
H2A C2 H2B 108.1

loop_
_geom_bond_atom_site_label_1
_geom_bond_atom_site_label_2
_geom_bond_distance
P1 S2 2.1095(10)
P1 S1 2.1151(10)
P1 S3 2.1527(10)
P2 S6 2.1112(10)
P2 S5 2.1152(10)
P2 S4 2.1425(10)
S1 C11 1.766(3)
S2 C16 1.770(3)
S3 C21 1.769(3)
S4 C26 1.767(3)
S5 C31 1.772(3)
S6 C36 1.769(3)
C11 C16 1.385(4)
C11 C12 1.398(4)
C12 C13 1.382(4)
C12 H12 0.9500
C13 O1 1.366(3)
C13 C14 1.415(4)
C14 O2 1.364(3)
C14 C15 1.383(4)
C15 C16 1.402(4)
C15 H15 0.9500
C17 O1 1.426(3)
C17 H17A 0.9800
C17 H17B 0.9800
C17 H17C 0.9800
C18 O2 1.431(4)
C18 H18A 0.9800
C18 H18B 0.9800
C18 H18C 0.9800
C21 C26 1.395(4)
C21 C22 1.397(4)
C22 C23 1.384(4)
C22 H22 0.9500
C23 O3 1.364(3)
C23 C24 1.413(4)
C24 O4 1.360(3)
C24 C25 1.383(4)
C25 C26 1.393(4)
C25 H25 0.9500
C27 O3 1.434(3)
C27 H27A 0.9800
C27 H27B 0.9800
C27 H27C 0.9800
C28 O4 1.436(3)
C28 H28A 0.9800
C28 H28B 0.9800
C28 H28C 0.9800
C31 C36 1.376(4)
C31 C32 1.400(4)
C32 C33 1.383(4)
C32 H32 0.9500
C33 O5 1.370(3)
C33 C34 1.417(4)
C34 O6 1.364(3)
C34 C35 1.378(4)
C35 C36 1.403(4)
C35 H35 0.9500
C37 O5 1.431(3)
C37 H37A 0.9800
C37 H37B 0.9800
C37 H37C 0.9800
C38 O6 1.435(3)
C38 H38A 0.9800
C38 H38B 0.9800
C38 H38C 0.9800
C1 Cl12 1.744(4)
C1 Cl11 1.760(3)
C1 H1A 0.9900
C1 H1B 0.9900
C2 Cl22 1.762(4)
C2 Cl21 1.768(3)
C2 H2A 0.9900
C2 H2B 0.9900

loop_
_geom_hbond_atom_site_label_D
_geom_hbond_atom_site_label_H
_geom_hbond_atom_site_label_A
_geom_hbond_distance_DH
_geom_hbond_distance_HA
_geom_hbond_distance_DA
_geom_hbond_angle_DHA
_geom_hbond_site_symmetry_A
C15 H15 Cl21 0.95 2.96 3.848(3) 157.0 .
C27 H27B Cl11 0.98 2.95 3.834(3) 150.0 2_645
C28 H28B O4 0.98 2.47 3.288(4) 141.0 3_655
C37 H37A S2 0.98 2.98 3.667(3) 127.8 1_655
C1 H1A S1 0.99 3.03 3.725(3) 128.5 .
C1 H1A S3 0.99 2.78 3.703(3) 154.4 .
C1 H1A S4 0.99 2.79 3.417(3) 121.8 .
C1 H1B Cl21 0.99 2.85 3.586(4) 131.6 4_565
C2 H2B O5 0.99 2.42 3.216(4) 136.7 1_455
C2 H2B O6 0.99 2.37 3.307(4) 158.3 1_455

loop_
_geom_torsion_atom_site_label_1
_geom_torsion_atom_site_label_2
_geom_torsion_atom_site_label_3
_geom_torsion_atom_site_label_4
_geom_torsion
P1 S1 C11 C16 16.8(2)
P1 S1 C11 C12 -163.5(2)
C16 C11 C12 C13 0.4(4)
S1 C11 C12 C13 -179.3(2)
C11 C12 C13 O1 179.0(2)
C11 C12 C13 C14 -2.6(4)
O1 C13 C14 O2 1.3(3)
C12 C13 C14 O2 -177.2(2)
O1 C13 C14 C15 -178.9(2)
C12 C13 C14 C15 2.6(4)
O2 C14 C15 C16 179.4(2)
C13 C14 C15 C16 -0.4(4)
C12 C11 C16 C15 1.8(4)
S1 C11 C16 C15 -178.5(2)
C12 C11 C16 S2 -178.5(2)
S1 C11 C16 S2 1.2(3)
C14 C15 C16 C11 -1.8(4)
C14 C15 C16 S2 178.5(2)
P1 S2 C16 C11 -18.5(2)
P1 S2 C16 C15 161.2(2)
P1 S3 C21 C26 92.4(2)
P1 S3 C21 C22 -85.2(2)
C26 C21 C22 C23 -3.6(4)
S3 C21 C22 C23 174.01(19)
C21 C22 C23 O3 -179.7(2)
C21 C22 C23 C24 -1.2(4)
O3 C23 C24 O4 1.1(3)
C22 C23 C24 O4 -177.6(2)
O3 C23 C24 C25 -177.3(2)
C22 C23 C24 C25 4.1(4)
O4 C24 C25 C26 179.7(2)
C23 C24 C25 C26 -2.1(4)
C24 C25 C26 C21 -2.8(4)
C24 C25 C26 S4 173.8(2)
C22 C21 C26 C25 5.6(4)
S3 C21 C26 C25 -171.9(2)
C22 C21 C26 S4 -170.82(19)
S3 C21 C26 S4 11.6(3)
P2 S4 C26 C25 -86.5(2)
P2 S4 C26 C21 90.0(2)
P2 S5 C31 C36 16.0(2)
P2 S5 C31 C32 -163.5(2)
C36 C31 C32 C33 0.3(4)
S5 C31 C32 C33 179.8(2)
C31 C32 C33 O5 179.1(2)
C31 C32 C33 C34 -2.2(4)
O5 C33 C34 O6 1.7(3)
C32 C33 C34 O6 -177.1(2)
O5 C33 C34 C35 -178.8(2)
C32 C33 C34 C35 2.4(4)
O6 C34 C35 C36 178.9(2)
C33 C34 C35 C36 -0.5(4)
C32 C31 C36 C35 1.6(4)
S5 C31 C36 C35 -177.9(2)
C32 C31 C36 S6 -177.9(2)
S5 C31 C36 S6 2.6(3)
C34 C35 C36 C31 -1.4(4)
C34 C35 C36 S6 178.0(2)
P2 S6 C36 C31 -19.7(2)
P2 S6 C36 C35 160.8(2)
C12 C13 O1 C17 -5.5(4)
C14 C13 O1 C17 176.1(2)
C15 C14 O2 C18 -6.0(4)
C13 C14 O2 C18 173.7(2)
C22 C23 O3 C27 -4.2(4)
C24 C23 O3 C27 177.3(2)
C25 C24 O4 C28 -6.6(4)
C23 C24 O4 C28 175.1(2)
C32 C33 O5 C37 -2.6(4)
C34 C33 O5 C37 178.6(2)
C35 C34 O6 C38 -8.0(4)
C33 C34 O6 C38 171.4(2)
